data_4320105
loop_
_publ_author_name
'Carl Ohrenberg'
'Louise M. Liable-Sands'
'Arnold L. Rheingold'
'Charles G. Riordan'

_publ_section_title
;
 Structural Diversity in a Family of Copper(I) Thioether Complexes
;
_journal_name_full 'Inorganic Chemistry'
_journal_page_first 4276
_journal_page_last 4283
_journal_paper_doi 10.1021/ic010273a
_journal_volume 40
_journal_year 2001
_chemical_formula_sum 'C30 H30 B Cu N2 S2'
_chemical_formula_weight 557.03
_chemical_name_systematic
;
   ?
;
_space_group_IT_number 14
_symmetry_cell_setting monoclinic
_symmetry_space_group_name_Hall '-P 2ybc'
_symmetry_space_group_name_H-M 'P 1 21/c 1'
_atom_sites_solution_hydrogens geom
_atom_sites_solution_primary direct
_atom_sites_solution_secondary difmap
_audit_creation_method SHELXL-97
_cell_angle_alpha 90.00
_cell_angle_beta 101.5484(8)
_cell_angle_gamma 90.00
_cell_formula_units_Z 4
_cell_length_a 11.1694(2)
_cell_length_b 11.8052(2)
_cell_length_c 21.8502(4)
_cell_measurement_temperature 173(2)
_cell_measurement_theta_max 28.0
_cell_measurement_theta_min 2.0
_cell_volume 2822.78(9)
_computing_cell_refinement 'Bruker SMART'
_computing_data_collection 'Bruker SMART'
_computing_data_reduction 'Bruker SHELXTL'
_computing_molecular_graphics 'Bruker SHELXTL'
_computing_publication_material 'Bruker SHELXTL'
_computing_structure_refinement 'SHELXL-97 (Sheldrick, 1997)'
_computing_structure_solution 'SHELXS-97 (Sheldrick, 1990)'
_diffrn_ambient_temperature 173(2)
_diffrn_measured_fraction_theta_full 0.974
_diffrn_measured_fraction_theta_max 0.974
_diffrn_measurement_device_type 'CCD area detector'
_diffrn_measurement_method 'phi and omega scans'
_diffrn_radiation_monochromator graphite
_diffrn_radiation_source 'fine-focus sealed tube'
_diffrn_radiation_type MoK\a
_diffrn_radiation_wavelength 0.71073
_diffrn_reflns_av_R_equivalents 0.0712
_diffrn_reflns_av_sigmaI/netI 0.1011
_diffrn_reflns_limit_h_max 13
_diffrn_reflns_limit_h_min -13
_diffrn_reflns_limit_k_max 14
_diffrn_reflns_limit_k_min -13
_diffrn_reflns_limit_l_max 24
_diffrn_reflns_limit_l_min -25
_diffrn_reflns_number 12741
_diffrn_reflns_theta_full 25.00
_diffrn_reflns_theta_max 25.00
_diffrn_reflns_theta_min 1.86
_exptl_absorpt_coefficient_mu 0.943
_exptl_absorpt_correction_T_max 0.9116
_exptl_absorpt_correction_T_min 0.7651
_exptl_absorpt_correction_type none
_exptl_crystal_colour colorless
_exptl_crystal_density_diffrn 1.311
_exptl_crystal_density_method 'not measured'
_exptl_crystal_description plate
_exptl_crystal_F_000 1160
_exptl_crystal_size_max 0.30
_exptl_crystal_size_mid 0.20
_exptl_crystal_size_min 0.10
_refine_diff_density_max 0.356
_refine_diff_density_min -0.327
_refine_diff_density_rms 0.078
_refine_ls_extinction_method none
_refine_ls_goodness_of_fit_ref 1.057
_refine_ls_hydrogen_treatment mixed
_refine_ls_matrix_type full
_refine_ls_number_parameters 325
_refine_ls_number_reflns 4836
_refine_ls_number_restraints 0
_refine_ls_restrained_S_all 1.057
_refine_ls_R_factor_all 0.1117
_refine_ls_R_factor_gt 0.0531
_refine_ls_shift/su_max 0.001
_refine_ls_shift/su_mean 0.000
_refine_ls_structure_factor_coef Fsqd
_refine_ls_weighting_details 'calc w=1/[\s^2^(Fo^2^)+(0.0300P)^2^+0.0000P] where P=(Fo^2^+2Fc^2^)/3'
_refine_ls_weighting_scheme calc
_refine_ls_wR_factor_gt 0.0866
_refine_ls_wR_factor_ref 0.1057
_reflns_number_gt 2984
_reflns_number_total 4836
_reflns_threshold_expression >2sigma(I)
_cod_data_source_file ic010273a_5.cif
_cod_data_source_block cgr54(5)
_cod_depositor_comments
;
The following automatic conversions were performed:

'_symmetry_cell_setting' value 'Monoclinic' changed to 'monoclinic'
according to the built-in table from CIF Core dictionary named
'cif_core.dic' version 2.4.1 from 2010-06-29.

Automatic conversion script
Id: cif_fix_values 1646 2011-03-28 12:23:43Z adriana 
;
_cod_original_cell_volume 2822.79(11)
_cod_database_code 4320105

loop_
_symmetry_equiv_pos_as_xyz
'x, y, z'
'-x, y+1/2, -z+1/2'
'-x, -y, -z'
'x, -y-1/2, z-1/2'

loop_
_atom_site_label
_atom_site_type_symbol
_atom_site_fract_x
_atom_site_fract_y
_atom_site_fract_z
_atom_site_U_iso_or_equiv
_atom_site_adp_type
_atom_site_occupancy
_atom_site_symmetry_multiplicity
_atom_site_calc_flag
_atom_site_refinement_flags
_atom_site_disorder_assembly
_atom_site_disorder_group
Cu1 Cu 0.24981(5) 0.41449(4) 0.21395(2) 0.03556(18) Uani 1 1 d . . .
S1 S 0.18893(10) 0.25079(9) 0.25707(5) 0.0276(3) Uani 1 1 d . . .
S2 S 0.37755(10) 0.48597(8) 0.30713(5) 0.0271(3) Uani 1 1 d . . .
N41 N 0.3535(4) 0.3844(3) 0.15172(17) 0.0380(10) Uani 1 1 d . . .
N51 N 0.1342(3) 0.5362(3) 0.18097(16) 0.0410(10) Uani 1 1 d . . .
C1 C 0.3345(4) 0.2205(3) 0.30760(17) 0.0265(10) Uani 1 1 d . . .
H1A H 0.3423 0.1379 0.3149 0.032 Uiso 1 1 calc R . .
H1B H 0.4014 0.2448 0.2869 0.032 Uiso 1 1 calc R . .
C2 C 0.2738(4) 0.1080(3) 0.17288(18) 0.0298(11) Uani 1 1 d . . .
H2A H 0.3544 0.1304 0.1919 0.036 Uiso 1 1 calc R . .
C3 C 0.2549(4) 0.0318(3) 0.12351(19) 0.0355(11) Uani 1 1 d . . .
H3A H 0.3231 -0.0002 0.1099 0.043 Uiso 1 1 calc R . .
C4 C 0.1387(5) 0.0022(4) 0.0940(2) 0.0382(12) Uani 1 1 d . . .
H4A H 0.1265 -0.0477 0.0592 0.046 Uiso 1 1 calc R . .
C5 C 0.0405(5) 0.0454(4) 0.1153(2) 0.0484(14) Uani 1 1 d . . .
H5A H -0.0400 0.0249 0.0951 0.058 Uiso 1 1 calc R . .
C6 C 0.0579(4) 0.1188(4) 0.1660(2) 0.0399(12) Uani 1 1 d . . .
H6A H -0.0104 0.1466 0.1813 0.048 Uiso 1 1 calc R . .
C7 C 0.1743(4) 0.1509(3) 0.19413(18) 0.0257(10) Uani 1 1 d . . .
C11 C 0.3053(4) 0.4209(3) 0.36493(17) 0.0261(10) Uani 1 1 d . . .
H11A H 0.3281 0.4625 0.4049 0.031 Uiso 1 1 calc R . .
H11B H 0.2154 0.4250 0.3511 0.031 Uiso 1 1 calc R . .
C12 C 0.3741(4) 0.6954(4) 0.2567(2) 0.0377(12) Uani 1 1 d . . .
H12A H 0.4220 0.6607 0.2306 0.045 Uiso 1 1 calc R . .
C13 C 0.3445(4) 0.8086(4) 0.2490(2) 0.0422(13) Uani 1 1 d . . .
H13A H 0.3741 0.8519 0.2185 0.051 Uiso 1 1 calc R . .
C14 C 0.2723(5) 0.8593(4) 0.2854(2) 0.0451(13) Uani 1 1 d . . .
H14A H 0.2505 0.9369 0.2795 0.054 Uiso 1 1 calc R . .
C15 C 0.2316(5) 0.7959(4) 0.3306(2) 0.0463(13) Uani 1 1 d . . .
H15A H 0.1817 0.8304 0.3558 0.056 Uiso 1 1 calc R . .
C16 C 0.2636(4) 0.6821(3) 0.33938(18) 0.0340(11) Uani 1 1 d . . .
H16A H 0.2364 0.6394 0.3709 0.041 Uiso 1 1 calc R . .
C17 C 0.3346(4) 0.6316(3) 0.30227(18) 0.0261(10) Uani 1 1 d . . .
C21 C 0.5489(4) 0.3559(3) 0.45496(18) 0.0291(10) Uani 1 1 d . . .
H21A H 0.5059 0.4231 0.4610 0.035 Uiso 1 1 calc R . .
C22 C 0.6673(4) 0.3429(4) 0.48818(19) 0.0349(11) Uani 1 1 d . . .
H22A H 0.7034 0.4011 0.5158 0.042 Uiso 1 1 calc R . .
C23 C 0.7335(4) 0.2470(4) 0.48175(18) 0.0336(11) Uani 1 1 d . . .
H23A H 0.8145 0.2378 0.5049 0.040 Uiso 1 1 calc R . .
C24 C 0.6789(4) 0.1639(4) 0.44054(19) 0.0364(11) Uani 1 1 d . . .
H24A H 0.7225 0.0968 0.4350 0.044 Uiso 1 1 calc R . .
C25 C 0.5604(4) 0.1790(3) 0.40746(18) 0.0318(11) Uani 1 1 d . . .
H25A H 0.5255 0.1209 0.3794 0.038 Uiso 1 1 calc R . .
C26 C 0.4893(4) 0.2746(3) 0.41289(17) 0.0227(9) Uani 1 1 d . . .
C31 C 0.2241(4) 0.2840(3) 0.46895(18) 0.0291(10) Uani 1 1 d . . .
H31A H 0.2440 0.3620 0.4751 0.035 Uiso 1 1 calc R . .
C32 C 0.1593(4) 0.2309(4) 0.50894(19) 0.0342(11) Uani 1 1 d . . .
H32A H 0.1372 0.2728 0.5421 0.041 Uiso 1 1 calc R . .
C33 C 0.1266(4) 0.1189(4) 0.50127(19) 0.0345(11) Uani 1 1 d . . .
H33A H 0.0816 0.0833 0.5285 0.041 Uiso 1 1 calc R . .
C34 C 0.1604(4) 0.0588(3) 0.45298(19) 0.0346(11) Uani 1 1 d . . .
H34A H 0.1388 -0.0188 0.4469 0.042 Uiso 1 1 calc R . .
C35 C 0.2263(4) 0.1125(3) 0.41327(19) 0.0305(11) Uani 1 1 d . . .
H35A H 0.2483 0.0698 0.3804 0.037 Uiso 1 1 calc R . .
C36 C 0.2611(3) 0.2257(3) 0.41977(17) 0.0218(9) Uani 1 1 d . . .
C41 C 0.4096(4) 0.3737(4) 0.1141(2) 0.0340(11) Uani 1 1 d . . .
C42 C 0.4780(4) 0.3613(4) 0.0644(2) 0.0525(14) Uani 1 1 d . . .
H42A H 0.4944 0.2809 0.0586 0.079 Uiso 1 1 calc R . .
H42A H 0.5556 0.4023 0.0756 0.079 Uiso 1 1 calc R . .
H42A H 0.4302 0.3924 0.0255 0.079 Uiso 1 1 calc R . .
C51 C 0.0996(4) 0.6240(4) 0.16624(19) 0.0329(11) Uani 1 1 d . . .
C52 C 0.0612(4) 0.7385(3) 0.14688(19) 0.0368(11) Uani 1 1 d . . .
H52A H 0.1318 0.7819 0.1395 0.055 Uiso 1 1 calc R . .
H52A H 0.0270 0.7752 0.1798 0.055 Uiso 1 1 calc R . .
H52A H -0.0010 0.7355 0.1083 0.055 Uiso 1 1 calc R . .
B1 B 0.3474(4) 0.2872(4) 0.3756(2) 0.0244(11) Uani 1 1 d . . .

loop_
_atom_site_aniso_label
_atom_site_aniso_U_11
_atom_site_aniso_U_22
_atom_site_aniso_U_33
_atom_site_aniso_U_23
_atom_site_aniso_U_13
_atom_site_aniso_U_12
Cu1 0.0504(4) 0.0296(3) 0.0261(3) 0.0043(2) 0.0060(3) 0.0062(3)
S1 0.0301(6) 0.0293(6) 0.0238(6) -0.0032(5) 0.0065(5) 0.0027(5)
S2 0.0306(6) 0.0231(6) 0.0285(7) 0.0048(4) 0.0081(5) 0.0014(5)
N41 0.050(3) 0.034(2) 0.030(3) 0.0068(16) 0.008(2) 0.0060(19)
N51 0.048(3) 0.036(2) 0.036(3) 0.0063(18) 0.001(2) 0.006(2)
C1 0.030(3) 0.022(2) 0.028(3) 0.0056(17) 0.008(2) 0.0025(19)
C2 0.037(3) 0.030(3) 0.022(3) 0.0017(18) 0.005(2) 0.006(2)
C3 0.050(3) 0.028(3) 0.030(3) -0.0032(19) 0.013(2) 0.009(2)
C4 0.058(4) 0.030(3) 0.026(3) -0.0049(19) 0.006(3) -0.004(2)
C5 0.047(3) 0.056(4) 0.040(3) -0.011(2) 0.005(3) -0.018(3)
C6 0.031(3) 0.053(3) 0.038(3) -0.011(2) 0.011(2) -0.004(2)
C7 0.031(3) 0.025(2) 0.022(2) 0.0037(17) 0.009(2) -0.001(2)
C11 0.038(3) 0.023(2) 0.019(2) 0.0024(17) 0.0101(19) -0.001(2)
C12 0.037(3) 0.038(3) 0.036(3) 0.010(2) 0.003(2) -0.005(2)
C13 0.043(3) 0.032(3) 0.047(3) 0.014(2) -0.002(3) -0.013(2)
C14 0.065(4) 0.020(2) 0.042(3) 0.006(2) -0.008(3) -0.002(3)
C15 0.072(4) 0.026(3) 0.039(3) -0.003(2) 0.008(3) 0.007(3)
C16 0.051(3) 0.025(2) 0.024(3) 0.0010(18) 0.002(2) -0.001(2)
C17 0.034(3) 0.019(2) 0.022(3) 0.0028(17) 0.000(2) 0.000(2)
C21 0.040(3) 0.021(2) 0.026(3) 0.0001(18) 0.006(2) 0.004(2)
C22 0.044(3) 0.031(3) 0.027(3) 0.0001(19) 0.000(2) -0.010(2)
C23 0.030(3) 0.042(3) 0.025(3) 0.007(2) -0.002(2) -0.002(2)
C24 0.041(3) 0.037(3) 0.031(3) 0.002(2) 0.007(2) 0.009(2)
C25 0.038(3) 0.029(3) 0.026(3) -0.0025(19) 0.003(2) 0.000(2)
C26 0.032(3) 0.023(2) 0.015(2) 0.0041(16) 0.0116(19) -0.0046(19)
C31 0.039(3) 0.022(2) 0.027(3) -0.0017(17) 0.007(2) -0.001(2)
C32 0.041(3) 0.036(3) 0.030(3) -0.0053(19) 0.018(2) -0.003(2)
C33 0.035(3) 0.047(3) 0.024(3) 0.006(2) 0.012(2) -0.010(2)
C34 0.050(3) 0.022(2) 0.033(3) 0.0040(19) 0.011(2) -0.006(2)
C35 0.041(3) 0.024(2) 0.027(3) -0.0004(17) 0.007(2) 0.003(2)
C36 0.022(2) 0.021(2) 0.021(2) 0.0015(16) -0.0002(18) 0.0017(18)
C41 0.039(3) 0.034(3) 0.025(3) -0.0010(19) 0.000(2) 0.004(2)
C42 0.046(3) 0.075(4) 0.038(3) -0.017(3) 0.013(3) 0.003(3)
C51 0.028(3) 0.042(3) 0.026(3) 0.002(2) 0.000(2) 0.001(2)
C52 0.037(3) 0.032(3) 0.041(3) 0.004(2) 0.007(2) 0.004(2)
B1 0.034(3) 0.020(3) 0.020(3) -0.0028(19) 0.008(2) 0.004(2)

loop_
_atom_type_symbol
_atom_type_description
_atom_type_scat_dispersion_real
_atom_type_scat_dispersion_imag
_atom_type_scat_source
C C 0.0033 0.0016 'International Tables Vol C Tables 4.2.6.8 and 6.1.1.4'
H H 0.0000 0.0000 'International Tables Vol C Tables 4.2.6.8 and 6.1.1.4'
B B 0.0013 0.0007 'International Tables Vol C Tables 4.2.6.8 and 6.1.1.4'
N N 0.0061 0.0033 'International Tables Vol C Tables 4.2.6.8 and 6.1.1.4'
S S 0.1246 0.1234 'International Tables Vol C Tables 4.2.6.8 and 6.1.1.4'
Cu Cu 0.3201 1.2651 'International Tables Vol C Tables 4.2.6.8 and 6.1.1.4'

loop_
_geom_angle_atom_site_label_1
_geom_angle_atom_site_label_2
_geom_angle_atom_site_label_3
_geom_angle
_geom_angle_site_symmetry_1
_geom_angle_site_symmetry_3
_geom_angle_publ_flag
N51 Cu1 N41 108.01(15) . . ?
N51 Cu1 S1 122.32(12) . . ?
N41 Cu1 S1 112.90(10) . . ?
N51 Cu1 S2 106.82(11) . . ?
N41 Cu1 S2 108.36(11) . . ?
S1 Cu1 S2 97.00(4) . . ?
C7 S1 C1 105.74(18) . . ?
C7 S1 Cu1 103.06(13) . . ?
C1 S1 Cu1 96.44(13) . . ?
C17 S2 C11 107.47(19) . . ?
C17 S2 Cu1 100.47(13) . . ?
C11 S2 Cu1 99.87(13) . . ?
C41 N41 Cu1 175.4(4) . . ?
C51 N51 Cu1 159.3(4) . . ?
B1 C1 S1 111.0(3) . . ?
C3 C2 C7 119.4(4) . . ?
C4 C3 C2 120.9(4) . . ?
C3 C4 C5 119.4(4) . . ?
C4 C5 C6 120.5(5) . . ?
C7 C6 C5 119.8(4) . . ?
C6 C7 C2 120.0(4) . . ?
C6 C7 S1 117.2(3) . . ?
C2 C7 S1 122.8(3) . . ?
B1 C11 S2 110.6(3) . . ?
C13 C12 C17 120.7(4) . . ?
C12 C13 C14 120.3(4) . . ?
C13 C14 C15 119.3(4) . . ?
C14 C15 C16 120.5(5) . . ?
C17 C16 C15 119.9(4) . . ?
C16 C17 C12 119.3(4) . . ?
C16 C17 S2 124.2(3) . . ?
C12 C17 S2 116.4(3) . . ?
C22 C21 C26 123.1(4) . . ?
C23 C22 C21 121.0(4) . . ?
C22 C23 C24 118.2(4) . . ?
C25 C24 C23 119.8(4) . . ?
C24 C25 C26 123.9(4) . . ?
C21 C26 C25 113.9(4) . . ?
C21 C26 B1 123.3(4) . . ?
C25 C26 B1 122.8(3) . . ?
C32 C31 C36 121.9(4) . . ?
C33 C32 C31 121.1(4) . . ?
C32 C33 C34 118.7(4) . . ?
C33 C34 C35 119.9(4) . . ?
C36 C35 C34 122.9(4) . . ?
C35 C36 C31 115.4(4) . . ?
C35 C36 B1 122.9(3) . . ?
C31 C36 B1 121.5(3) . . ?
N41 C41 C42 178.1(5) . . ?
N51 C51 C52 177.1(5) . . ?
C26 B1 C11 112.2(3) . . ?
C26 B1 C36 106.8(3) . . ?
C11 B1 C36 108.6(3) . . ?
C26 B1 C1 107.6(3) . . ?
C11 B1 C1 110.8(3) . . ?
C36 B1 C1 110.8(3) . . ?

loop_
_geom_bond_atom_site_label_1
_geom_bond_atom_site_label_2
_geom_bond_distance
_geom_bond_site_symmetry_2
_geom_bond_publ_flag
Cu1 N51 1.970(4) . ?
Cu1 N41 1.987(4) . ?
Cu1 S1 2.3112(12) . ?
Cu1 S2 2.3937(12) . ?
S1 C7 1.794(4) . ?
S1 C1 1.809(4) . ?
S2 C17 1.782(4) . ?
S2 C11 1.802(4) . ?
N41 C41 1.135(5) . ?
N51 C51 1.130(5) . ?
C1 B1 1.663(5) . ?
C2 C3 1.388(5) . ?
C2 C7 1.384(5) . ?
C3 C4 1.373(6) . ?
C4 C5 1.373(6) . ?
C5 C6 1.390(6) . ?
C6 C7 1.375(5) . ?
C11 B1 1.649(5) . ?
C12 C13 1.379(6) . ?
C12 C17 1.390(5) . ?
C13 C14 1.378(6) . ?
C14 C15 1.387(6) . ?
C15 C16 1.394(6) . ?
C16 C17 1.378(5) . ?
C21 C22 1.384(5) . ?
C21 C26 1.401(5) . ?
C22 C23 1.375(6) . ?
C23 C24 1.388(6) . ?
C24 C25 1.386(5) . ?
C25 C26 1.399(5) . ?
C26 B1 1.638(6) . ?
C31 C32 1.391(5) . ?
C31 C36 1.406(5) . ?
C32 C33 1.373(5) . ?
C33 C34 1.385(6) . ?
C34 C35 1.397(5) . ?
C35 C36 1.391(5) . ?
C36 B1 1.661(6) . ?
C41 C42 1.456(6) . ?
C51 C52 1.455(6) . ?
